data_2237219
loop_
_publ_author_name
'Saad, Syed Muhammad'
'Khan, Imran'
'Perveen, Shahnaz'
'Khan, Khalid M.'
'Yousuf, Sammer'

_publ_section_title
;
 <i>N</i>-(2,5-Dimethoxyphenyl)-6-nitroquinazolin-4-amine
;
_journal_coeditor_code RZ5029
_journal_issue 1
_journal_name_full 'Acta Crystallographica Section E'
_journal_page_first o8
_journal_paper_doi 10.1107/S1600536812048878
_journal_volume 69
_journal_year 2013
_chemical_formula_iupac 'C16 H14 N4 O4'
_chemical_formula_moiety 'C16 H14 N4 O4'
_chemical_formula_sum 'C16 H14 N4 O4'
_chemical_formula_weight 326.31
_chemical_name_systematic
;
<i>N</i>-(2,5-Dimethoxyphenyl)-6-nitroquinazolin-4-amine
;
_space_group_IT_number 2
_symmetry_cell_setting triclinic
_symmetry_space_group_name_Hall '-P 1'
_symmetry_space_group_name_H-M 'P -1'
_atom_sites_solution_hydrogens geom
_atom_sites_solution_primary direct
_atom_sites_solution_secondary difmap
_audit_creation_method SHELXL-97
_cell_angle_alpha 72.475(2)
_cell_angle_beta 83.663(2)
_cell_angle_gamma 70.429(2)
_cell_formula_units_Z 2
_cell_length_a 7.2440(7)
_cell_length_b 10.2832(10)
_cell_length_c 11.1622(11)
_cell_measurement_reflns_used 2914
_cell_measurement_temperature 298(2)
_cell_measurement_theta_max 28.22
_cell_measurement_theta_min 2.19
_cell_volume 747.05(13)
_computing_cell_refinement 'SAINT (Bruker, 2000)'
_computing_data_collection 'SMART (Bruker, 2000)'
_computing_data_reduction 'SAINT (Bruker, 2000)'
_computing_molecular_graphics 'SHELXTL (Sheldrick, 2008)'
_computing_publication_material
;
SHELXTL (Sheldrick, 2008), PARST (Nardelli, 1995) and PLATON
(Spek, 2009)
;
_computing_structure_refinement 'SHELXL97 (Sheldrick, 2008)'
_computing_structure_solution 'SHELXS97 (Sheldrick, 2008)'
_diffrn_ambient_temperature 298(2)
_diffrn_measured_fraction_theta_full 1.000
_diffrn_measured_fraction_theta_max 1.000
_diffrn_measurement_device_type
;
Bruker SMART APEX CCD area-detector
;
_diffrn_measurement_method '\w scan'
_diffrn_radiation_monochromator graphite
_diffrn_radiation_source 'fine-focus sealed tube'
_diffrn_radiation_type MoK\a
_diffrn_radiation_wavelength 0.71073
_diffrn_reflns_av_R_equivalents 0.0207
_diffrn_reflns_av_sigmaI/netI 0.0201
_diffrn_reflns_limit_h_max 8
_diffrn_reflns_limit_h_min -8
_diffrn_reflns_limit_k_max 12
_diffrn_reflns_limit_k_min -12
_diffrn_reflns_limit_l_max 13
_diffrn_reflns_limit_l_min -13
_diffrn_reflns_number 8510
_diffrn_reflns_theta_full 25.50
_diffrn_reflns_theta_max 25.50
_diffrn_reflns_theta_min 1.91
_exptl_absorpt_coefficient_mu 0.107
_exptl_absorpt_correction_T_max 0.9841
_exptl_absorpt_correction_T_min 0.9695
_exptl_absorpt_correction_type multi-scan
_exptl_absorpt_process_details '(SADABS; Bruker, 2000)'
_exptl_crystal_colour Brown
_exptl_crystal_density_diffrn 1.451
_exptl_crystal_density_method 'not measured'
_exptl_crystal_description Block
_exptl_crystal_F_000 340
_exptl_crystal_size_max 0.29
_exptl_crystal_size_mid 0.19
_exptl_crystal_size_min 0.15
_refine_diff_density_max 0.184
_refine_diff_density_min -0.197
_refine_ls_extinction_coef 0.012(3)
_refine_ls_extinction_expression Fc^*^=kFc[1+0.001xFc^2^\l^3^/sin(2\q)]^-1/4^
_refine_ls_extinction_method 'SHELXL97 (Sheldrick, 2008)'
_refine_ls_goodness_of_fit_ref 1.048
_refine_ls_hydrogen_treatment mixed
_refine_ls_matrix_type full
_refine_ls_number_parameters 224
_refine_ls_number_reflns 2792
_refine_ls_number_restraints 0
_refine_ls_restrained_S_all 1.048
_refine_ls_R_factor_all 0.0513
_refine_ls_R_factor_gt 0.0415
_refine_ls_shift/su_max 0.000
_refine_ls_shift/su_mean 0.000
_refine_ls_structure_factor_coef Fsqd
_refine_ls_weighting_details 'calc w=1/[\s^2^(Fo^2^)+(0.0634P)^2^+0.1096P] where P=(Fo^2^+2Fc^2^)/3'
_refine_ls_weighting_scheme calc
_refine_ls_wR_factor_gt 0.1104
_refine_ls_wR_factor_ref 0.1197
_reflns_number_gt 2249
_reflns_number_total 2792
_reflns_threshold_expression I>2sigma(I)
_cod_data_source_file rz5029.cif
_cod_data_source_block I
_cod_database_code 2237219
_cod_database_fobs_code 2237219

loop_
_symmetry_equiv_pos_as_xyz
'x, y, z'
'-x, -y, -z'

loop_
_atom_site_type_symbol
_atom_site_label
_atom_site_fract_x
_atom_site_fract_y
_atom_site_fract_z
_atom_site_U_iso_or_equiv
_atom_site_adp_type
_atom_site_calc_flag
_atom_site_refinement_flags
_atom_site_occupancy
_atom_site_symmetry_multiplicity
O O1 0.32912(17) 0.94268(12) -0.22927(10) 0.0562(3) Uani d . 1 1
O O2 0.3236(2) 1.48679(13) -0.24856(12) 0.0691(4) Uani d . 1 1
O O3 0.1791(2) 0.42539(13) 0.34841(13) 0.0830(5) Uani d . 1 1
O O4 0.2239(2) 0.50964(14) 0.15126(12) 0.0760(4) Uani d . 1 1
N N1 0.25382(19) 1.01670(14) -0.02167(11) 0.0433(3) Uani d . 1 1
H H1A 0.271(2) 0.936(2) -0.0378(16) 0.057(5) Uiso d . 1 1
N N2 0.1798(2) 1.14710(13) 0.12319(12) 0.0509(4) Uani d . 1 1
N N3 0.1201(2) 1.04595(13) 0.34070(12) 0.0490(3) Uani d . 1 1
N N4 0.1950(2) 0.52243(14) 0.25729(13) 0.0527(4) Uani d . 1 1
C C1 0.3302(2) 1.07924(17) -0.23984(14) 0.0458(4) Uani d . 1 1
C C2 0.3659(2) 1.1756(2) -0.34973(15) 0.0538(4) Uani d . 1 1
H H2B 0.3923 1.1489 -0.4239 0.065 Uiso calc R 1 1
C C3 0.3625(2) 1.31047(19) -0.35023(15) 0.0553(4) Uani d . 1 1
H H3B 0.3870 1.3742 -0.4244 0.066 Uiso calc R 1 1
C C4 0.3231(2) 1.35085(17) -0.24107(15) 0.0498(4) Uani d . 1 1
C C5 0.2860(2) 1.25646(16) -0.12990(15) 0.0470(4) Uani d . 1 1
H H5A 0.2590 1.2843 -0.0563 0.056 Uiso calc R 1 1
C C6 0.2894(2) 1.12074(16) -0.12903(13) 0.0413(3) Uani d . 1 1
C C7 0.2062(2) 1.02516(15) 0.09734(13) 0.0383(3) Uani d . 1 1
C C8 0.1392(3) 1.14894(17) 0.24328(15) 0.0543(4) Uani d . 1 1
H H8A 0.1223 1.2361 0.2589 0.065 Uiso calc R 1 1
C C9 0.1398(2) 0.91960(15) 0.31559(13) 0.0388(3) Uani d . 1 1
C C10 0.1148(2) 0.80460(16) 0.41591(14) 0.0444(4) Uani d . 1 1
H H10A 0.0859 0.8167 0.4959 0.053 Uiso calc R 1 1
C C11 0.1322(2) 0.67639(16) 0.39744(14) 0.0440(4) Uani d . 1 1
H H11A 0.1156 0.6007 0.4638 0.053 Uiso calc R 1 1
C C12 0.1754(2) 0.66082(14) 0.27654(14) 0.0399(3) Uani d . 1 1
C C13 0.2004(2) 0.76883(15) 0.17581(13) 0.0388(3) Uani d . 1 1
H H13A 0.2281 0.7546 0.0965 0.047 Uiso calc R 1 1
C C14 0.18346(19) 0.90156(14) 0.19406(13) 0.0358(3) Uani d . 1 1
C C15 0.3816(3) 0.8934(2) -0.33839(17) 0.0663(5) Uani d . 1 1
H H15A 0.3811 0.7959 -0.3187 0.099 Uiso calc R 1 1
H H15B 0.5102 0.8974 -0.3664 0.099 Uiso calc R 1 1
H H15C 0.2889 0.9534 -0.4036 0.099 Uiso calc R 1 1
C C16 0.2820(3) 1.5289(2) -0.1356(2) 0.0781(6) Uani d . 1 1
H H16A 0.2891 1.6242 -0.1515 0.117 Uiso calc R 1 1
H H16B 0.3760 1.4631 -0.0730 0.117 Uiso calc R 1 1
H H16C 0.1528 1.5278 -0.1061 0.117 Uiso calc R 1 1

loop_
_atom_site_aniso_label
_atom_site_aniso_U_11
_atom_site_aniso_U_22
_atom_site_aniso_U_33
_atom_site_aniso_U_12
_atom_site_aniso_U_13
_atom_site_aniso_U_23
O1 0.0745(8) 0.0609(7) 0.0399(6) -0.0283(6) 0.0097(5) -0.0198(5)
O2 0.0911(9) 0.0502(7) 0.0614(8) -0.0316(7) 0.0063(7) -0.0012(6)
O3 0.1479(14) 0.0451(7) 0.0626(8) -0.0462(8) 0.0084(8) -0.0107(6)
O4 0.1248(12) 0.0602(8) 0.0589(8) -0.0407(8) 0.0150(8) -0.0326(6)
N1 0.0579(8) 0.0396(7) 0.0338(7) -0.0191(6) 0.0037(5) -0.0098(5)
N2 0.0736(9) 0.0398(7) 0.0417(7) -0.0227(6) 0.0058(6) -0.0123(6)
N3 0.0688(9) 0.0436(7) 0.0419(7) -0.0235(6) 0.0078(6) -0.0189(6)
N4 0.0701(9) 0.0434(7) 0.0505(8) -0.0224(7) 0.0030(7) -0.0181(6)
C1 0.0430(8) 0.0549(9) 0.0386(8) -0.0169(7) 0.0003(6) -0.0105(7)
C2 0.0529(9) 0.0717(11) 0.0335(8) -0.0209(8) 0.0025(7) -0.0098(7)
C3 0.0542(10) 0.0614(10) 0.0399(9) -0.0218(8) -0.0014(7) 0.0048(7)
C4 0.0484(9) 0.0474(9) 0.0461(9) -0.0165(7) -0.0019(7) -0.0003(7)
C5 0.0495(9) 0.0470(8) 0.0405(8) -0.0164(7) 0.0007(7) -0.0060(7)
C6 0.0394(8) 0.0469(8) 0.0336(8) -0.0143(6) -0.0016(6) -0.0048(6)
C7 0.0402(8) 0.0403(8) 0.0349(7) -0.0138(6) 0.0008(6) -0.0109(6)
C8 0.0794(12) 0.0412(8) 0.0498(9) -0.0251(8) 0.0078(8) -0.0199(7)
C9 0.0414(8) 0.0414(8) 0.0374(8) -0.0154(6) 0.0023(6) -0.0152(6)
C10 0.0564(9) 0.0474(8) 0.0331(7) -0.0210(7) 0.0079(6) -0.0146(6)
C11 0.0518(9) 0.0432(8) 0.0375(8) -0.0204(7) 0.0040(6) -0.0078(6)
C12 0.0441(8) 0.0357(7) 0.0430(8) -0.0140(6) 0.0001(6) -0.0140(6)
C13 0.0444(8) 0.0410(8) 0.0334(7) -0.0137(6) 0.0012(6) -0.0142(6)
C14 0.0359(7) 0.0377(7) 0.0341(7) -0.0119(6) 0.0007(6) -0.0105(6)
C15 0.0800(13) 0.0786(12) 0.0517(10) -0.0321(10) 0.0150(9) -0.0323(9)
C16 0.1048(16) 0.0540(11) 0.0800(14) -0.0356(11) 0.0166(12) -0.0196(10)

loop_
_atom_type_symbol
_atom_type_description
_atom_type_scat_dispersion_real
_atom_type_scat_dispersion_imag
_atom_type_scat_source
C C 0.0033 0.0016 'International Tables Vol C Tables 4.2.6.8 and 6.1.1.4'
H H 0.0000 0.0000 'International Tables Vol C Tables 4.2.6.8 and 6.1.1.4'
N N 0.0061 0.0033 'International Tables Vol C Tables 4.2.6.8 and 6.1.1.4'
O O 0.0106 0.0060 'International Tables Vol C Tables 4.2.6.8 and 6.1.1.4'

loop_
_geom_angle_atom_site_label_1
_geom_angle_atom_site_label_2
_geom_angle_atom_site_label_3
_geom_angle
C1 O1 C15 117.06(13)
C4 O2 C16 116.73(13)
C7 N1 C6 129.76(13)
C7 N1 H1A 118.8(12)
C6 N1 H1A 111.4(12)
C7 N2 C8 117.26(13)
C8 N3 C9 114.77(13)
O4 N4 O3 123.00(13)
O4 N4 C12 118.81(13)
O3 N4 C12 118.18(13)
O1 C1 C2 125.36(14)
O1 C1 C6 115.44(13)
C2 C1 C6 119.20(15)
C3 C2 C1 120.74(15)
C3 C2 H2B 119.6
C1 C2 H2B 119.6
C4 C3 C2 119.96(14)
C4 C3 H3B 120.0
C2 C3 H3B 120.0
C3 C4 O2 116.71(14)
C3 C4 C5 120.38(15)
O2 C4 C5 122.91(15)
C6 C5 C4 119.81(15)
C6 C5 H5A 120.1
C4 C5 H5A 120.1
C5 C6 C1 119.91(13)
C5 C6 N1 124.48(13)
C1 C6 N1 115.61(13)
N2 C7 N1 119.40(13)
N2 C7 C14 120.64(13)
N1 C7 C14 119.95(12)
N3 C8 N2 129.14(14)
N3 C8 H8A 115.4
N2 C8 H8A 115.4
N3 C9 C10 117.95(13)
N3 C9 C14 122.40(13)
C10 C9 C14 119.65(12)
C11 C10 C9 120.95(13)
C11 C10 H10A 119.5
C9 C10 H10A 119.5
C10 C11 C12 118.47(13)
C10 C11 H11A 120.8
C12 C11 H11A 120.8
C13 C12 C11 123.04(13)
C13 C12 N4 118.71(13)
C11 C12 N4 118.25(13)
C12 C13 C14 118.91(13)
C12 C13 H13A 120.5
C14 C13 H13A 120.5
C13 C14 C9 118.98(12)
C13 C14 C7 125.30(12)
C9 C14 C7 115.72(12)
O1 C15 H15A 109.5
O1 C15 H15B 109.5
H15A C15 H15B 109.5
O1 C15 H15C 109.5
H15A C15 H15C 109.5
H15B C15 H15C 109.5
O2 C16 H16A 109.5
O2 C16 H16B 109.5
H16A C16 H16B 109.5
O2 C16 H16C 109.5
H16A C16 H16C 109.5
H16B C16 H16C 109.5

loop_
_geom_bond_atom_site_label_1
_geom_bond_atom_site_label_2
_geom_bond_distance
O1 C1 1.3761(19)
O1 C15 1.4234(19)
O2 C4 1.376(2)
O2 C16 1.423(2)
O3 N4 1.2179(17)
O4 N4 1.2176(17)
N1 C7 1.3564(18)
N1 C6 1.4112(18)
N1 H1A 0.868(19)
N2 C7 1.3182(19)
N2 C8 1.345(2)
N3 C8 1.302(2)
N3 C9 1.3687(18)
N4 C12 1.4608(18)
C1 C2 1.387(2)
C1 C6 1.397(2)
C2 C3 1.377(2)
C2 H2B 0.9300
C3 C4 1.374(2)
C3 H3B 0.9300
C4 C5 1.389(2)
C5 C6 1.385(2)
C5 H5A 0.9300
C7 C14 1.4430(19)
C8 H8A 0.9300
C9 C10 1.409(2)
C9 C14 1.4115(19)
C10 C11 1.358(2)
C10 H10A 0.9300
C11 C12 1.396(2)
C11 H11A 0.9300
C12 C13 1.367(2)
C13 C14 1.4033(19)
C13 H13A 0.9300
C15 H15A 0.9600
C15 H15B 0.9600
C15 H15C 0.9600
C16 H16A 0.9600
C16 H16B 0.9600
C16 H16C 0.9600

loop_
_geom_hbond_atom_site_label_D
_geom_hbond_atom_site_label_H
_geom_hbond_atom_site_label_A
_geom_hbond_site_symmetry_A
_geom_hbond_distance_DH
_geom_hbond_distance_HA
_geom_hbond_distance_DA
_geom_hbond_angle_DHA
_geom_hbond_publ_flag
C5 H5A N2 . 0.9300 2.2200 2.833(2) 123.00 yes
C8 H8A O3 1_565 0.9300 2.6000 3.490(2) 161.00 yes

loop_
_geom_torsion_atom_site_label_1
_geom_torsion_atom_site_label_2
_geom_torsion_atom_site_label_3
_geom_torsion_atom_site_label_4
_geom_torsion
C15 O1 C1 C2 4.4(2)
C15 O1 C1 C6 -176.33(14)
O1 C1 C2 C3 179.65(14)
C6 C1 C2 C3 0.4(2)
C1 C2 C3 C4 -0.2(2)
C2 C3 C4 O2 179.56(14)
C2 C3 C4 C5 -0.1(2)
C16 O2 C4 C3 179.79(16)
C16 O2 C4 C5 -0.6(2)
C3 C4 C5 C6 0.2(2)
O2 C4 C5 C6 -179.49(14)
C4 C5 C6 C1 0.1(2)
C4 C5 C6 N1 -179.94(13)
O1 C1 C6 C5 -179.67(13)
C2 C1 C6 C5 -0.4(2)
O1 C1 C6 N1 0.34(19)
C2 C1 C6 N1 179.66(13)
C7 N1 C6 C5 1.8(2)
C7 N1 C6 C1 -178.23(14)
C8 N2 C7 N1 -177.84(14)
C8 N2 C7 C14 2.6(2)
C6 N1 C7 N2 2.7(2)
C6 N1 C7 C14 -177.71(13)
C9 N3 C8 N2 -1.8(3)
C7 N2 C8 N3 -0.5(3)
C8 N3 C9 C10 -178.01(14)
C8 N3 C9 C14 1.9(2)
N3 C9 C10 C11 179.96(14)
C14 C9 C10 C11 0.0(2)
C9 C10 C11 C12 0.0(2)
C10 C11 C12 C13 -0.2(2)
C10 C11 C12 N4 179.70(13)
O4 N4 C12 C13 -3.3(2)
O3 N4 C12 C13 177.54(14)
O4 N4 C12 C11 176.73(14)
O3 N4 C12 C11 -2.4(2)
C11 C12 C13 C14 0.5(2)
N4 C12 C13 C14 -179.45(12)
C12 C13 C14 C9 -0.5(2)
C12 C13 C14 C7 179.88(13)
N3 C9 C14 C13 -179.70(13)
C10 C9 C14 C13 0.2(2)
N3 C9 C14 C7 0.0(2)
C10 C9 C14 C7 179.89(12)
N2 C7 C14 C13 177.34(13)
N1 C7 C14 C13 -2.2(2)
N2 C7 C14 C9 -2.3(2)
N1 C7 C14 C9 178.10(12)

loop_
_cod_related_entry_id
_cod_related_entry_database
_cod_related_entry_code
1 ChemSpider 20516977
